data_4027826
loop_
_publ_author_name
'Tremel, W.'
'Loeken, S.'

_publ_section_title
;
 K2 Au P S4, Tl2 Au P S4, K2 Au As S4 and K Au5 P2 S8: syntheses,
 structures, and properties of quaternary gold thiophosphate and
 thioarsenate compounds
;
_journal_name_full 'European Journal of Inorganic Chemistry'
_journal_page_first 283
_journal_page_last 289
_journal_paper_doi 10.1002/(SICI)1099-0682(199802)1998:2<283::AID-EJIC283>3.0.CO;2-L
_journal_volume 1998
_journal_year 1998
_chemical_formula_sum 'Au5 K P2 S8'
_chemical_name_systematic 'K Au5 P2 S8'
_space_group_IT_number 14
_symmetry_space_group_name_Hall '-P 2ybc'
_symmetry_space_group_name_H-M 'P 1 21/c 1'
_cell_angle_alpha 90
_cell_angle_beta 106.16
_cell_angle_gamma 90
_cell_formula_units_Z 4
_cell_length_a 10.054
_cell_length_b 13.464
_cell_length_c 11.968
_cell_volume 1556.061
_citation_journal_id_ASTM EJICFO
_cod_data_source_file gold_668.cif
_cod_data_source_block Au5K1P2S8
_cod_original_formula_sum 'Au5 K1 P2 S8'
_cod_database_code 4027826

loop_
_symmetry_equiv_pos_as_xyz
x,y,z
-x,y+1/2,-z+1/2
-x,-y,-z
x,-y-1/2,z-1/2

loop_
_atom_site_label
_atom_site_type_symbol
_atom_site_fract_x
_atom_site_fract_y
_atom_site_fract_z
_atom_site_occupancy
_atom_site_U_iso_or_equiv
P1 P+5 0.408 0.0577 0.714 1 0.0
S8 S-2 0.864 0.177 0.636 1 0.0
Au4 Au+1 0.0586 0.083 0.6415 1 0.0
S7 S-2 0.013 0.197 -0.032 1 0.0
P2 P+5 0.939 0.183 0.117 1 0.0
S5 S-2 0.423 0.465 0.746 1 0.0
Au1 Au+1 0.2324 0.2618 0.0457 1 0.0
S3 S-2 0.079 0.3711 0.756 1 0.0
Au2 Au+1 0.4382 0.4042 -0.071 1 0.0
S1 S-2 0.411 0.1233 0.8633 1 0.0
S4 S-2 0.454 0.3266 0.105 1 0.0
K1 K+1 0.309 0.748 0.17 1 0.0
Au5 Au+1 0.117 0.0473 -0.0505 1 0.0
S6 S-2 0.236 -0.095 -0.069 1 0.0
S2 S-2 0.236 -0.0171 0.622 1 0.0
Au3 Au+1 0.2395 0.2447 0.8006 1 0.0
